data_7135380
loop_
_publ_author_name
'Casalta, Cl&#xe9;ment'
'Morvan, Fanny'
'Colombel-Rouen, Sophie'
'Roisnel, Thierry'
'Jazzar, Rodolphe'
'Doppiu, Angelino'
'Mauduit, Marc'

_publ_section_title
;
 Design, synthesis and reactivity of <i>N</i>-adamantyl cyclometalated
 cyclic(alkyl)(amino)carbene ruthenium complexes in <i>Z</i>-selective
 olefin metathesis.
;
_journal_issue 13
_journal_name_full 'Chemical communications (Cambridge, England)'
_journal_page_first 4099
_journal_page_last 4102
_journal_paper_doi 10.1039/d5cc06689a
_journal_volume 62
_journal_year 2026
_chemical_compound_source 'synthesis as described'
_chemical_formula_moiety 'C35 H45 Cl2 N O Ru [+ C H Cl3]'
_chemical_formula_sum 'C36 H46 Cl5 N O Ru'
_chemical_formula_weight 787.10
_space_group_crystal_system orthorhombic
_space_group_IT_number 61
_space_group_name_Hall '-P 2ac 2ab'
_space_group_name_H-M_alt 'P b c a'
_atom_sites_solution_hydrogens geom
_atom_sites_solution_primary dual
_audit_update_record
;
2025-06-13 deposited with the CCDC.	2026-01-14 downloaded from the CCDC.
;
_cell_angle_alpha 90
_cell_angle_beta 90
_cell_angle_gamma 90
_cell_formula_units_Z 8
_cell_length_a 11.2496(8)
_cell_length_b 20.1871(18)
_cell_length_c 29.943(3)
_cell_measurement_reflns_used 9768
_cell_measurement_temperature 150(2)
_cell_measurement_theta_max 27.4763
_cell_measurement_theta_min 2.4336
_cell_measurement_wavelength 0.710730
_cell_volume 6800.0(10)
_computing_cell_refinement 'Bruker APEX2 (Bruker, 2014)'
_computing_data_collection 'Bruker APEX2 (Bruker, 2014)'
_computing_data_reduction 'Bruker APEX2 (Bruker, 2014)'
_computing_molecular_graphics
;
   'SXGRAPH (L. Farrugia, 1999), Mercury (CSD, 2020)'
;
_computing_publication_material 'CRYSCALC (T. Roisnel, local program, 2024)'
_computing_structure_refinement 'SHELXL-2019_2 (Sheldrick, 2019)'
_computing_structure_solution 'SHELXT 2018_2 (Sheldrick, 2018)'
_diffrn_ambient_temperature 150(2)
_diffrn_detector CMOS-PHOTON70
_diffrn_detector_area_resol_mean 7.39
_diffrn_measured_fraction_theta_full 1.000
_diffrn_measured_fraction_theta_max 0.999
_diffrn_measurement_device_type 'D8 VENTURE Bruker AXS'
_diffrn_measurement_method 'rotation images'
_diffrn_orient_matrix_UB_11 0.0419188
_diffrn_orient_matrix_UB_12 -0.0016488
_diffrn_orient_matrix_UB_13 -0.0294295
_diffrn_orient_matrix_UB_21 -0.0042092
_diffrn_orient_matrix_UB_22 -0.0494773
_diffrn_orient_matrix_UB_23 0.0004137
_diffrn_orient_matrix_UB_31 -0.0782746
_diffrn_orient_matrix_UB_32 0.0017776
_diffrn_orient_matrix_UB_33 -0.0157828
_diffrn_radiation_monochromator 'multilayer monochromator'
_diffrn_radiation_probe x-ray
_diffrn_radiation_source 'Incoatec microfocus sealed tube'
_diffrn_radiation_type MoK\a
_diffrn_radiation_wavelength 0.71073
_diffrn_reflns_av_R_equivalents 0.0446
_diffrn_reflns_av_unetI/netI 0.0259
_diffrn_reflns_limit_h_max 14
_diffrn_reflns_limit_h_min -14
_diffrn_reflns_limit_k_max 26
_diffrn_reflns_limit_k_min -26
_diffrn_reflns_limit_l_max 38
_diffrn_reflns_limit_l_min -35
_diffrn_reflns_number 61391
_diffrn_reflns_theta_full 25.242
_diffrn_reflns_theta_max 27.484
_diffrn_reflns_theta_min 2.018
_diffrn_source_current 1.00
_diffrn_source_power 1500.0
_diffrn_source_voltage 50.00
_exptl_absorpt_coefficient_mu 0.885
_exptl_absorpt_correction_T_max 0.950
_exptl_absorpt_correction_T_min 0.788
_exptl_absorpt_correction_type multi-scan
_exptl_absorpt_process_details
;
  [Sheldrick, G.M. (2014). SADABS Bruker AXS Inc., Madison, Wisconsin, USA]
;
_exptl_crystal_colour green
_exptl_crystal_density_diffrn 1.538
_exptl_crystal_description plate
_exptl_crystal_F_000 3248
_exptl_crystal_size_max 0.390
_exptl_crystal_size_mid 0.360
_exptl_crystal_size_min 0.080
_refine_diff_density_max 0.497
_refine_diff_density_min -1.160
_refine_diff_density_rms 0.083
_refine_ls_extinction_method none
_refine_ls_goodness_of_fit_ref 1.257
_refine_ls_hydrogen_treatment constr
_refine_ls_matrix_type full
_refine_ls_number_parameters 365
_refine_ls_number_reflns 7793
_refine_ls_number_restraints 0
_refine_ls_restrained_S_all 1.257
_refine_ls_R_factor_all 0.0505
_refine_ls_R_factor_gt 0.0468
_refine_ls_shift/su_max 0.002
_refine_ls_shift/su_mean 0.000
_refine_ls_structure_factor_coef Fsqd
_refine_ls_weighting_details 'w=1/[\s^2^(Fo^2^)+19.1256P] where P=(Fo^2^+2Fc^2^)/3'
_refine_ls_weighting_scheme calc
_refine_ls_wR_factor_gt 0.0886
_refine_ls_wR_factor_ref 0.0900
_reflns_number_gt 7244
_reflns_number_total 7793
_reflns_threshold_expression >2sigma(I)
_cod_data_source_file d5cc06689a2.cif
_cod_data_source_block CCL28
_cod_original_cell_volume 6799.9(10)
_cod_database_code 7135380

loop_
_space_group_symop_operation_xyz
'x, y, z'
'-x+1/2, -y, z+1/2'
'-x, y+1/2, -z+1/2'
'x+1/2, -y+1/2, -z'
'-x, -y, -z'
'x-1/2, y, -z-1/2'
'x, -y-1/2, z-1/2'
'-x-1/2, y-1/2, z'

loop_
_atom_site_label
_atom_site_type_symbol
_atom_site_fract_x
_atom_site_fract_y
_atom_site_fract_z
_atom_site_U_iso_or_equiv
_atom_site_adp_type
_atom_site_occupancy
_atom_site_site_symmetry_order
_atom_site_calc_flag
_atom_site_refinement_flags_posn
_atom_site_refinement_flags_adp
_atom_site_refinement_flags_occupancy
_atom_site_disorder_assembly
_atom_site_disorder_group
Ru1 Ru 0.62861(2) 0.26703(2) 0.63567(2) 0.01366(6) Uani 1 1 d . . . . .
Cl1 Cl 0.49207(7) 0.21842(4) 0.68594(3) 0.02331(16) Uani 1 1 d . . . . .
Cl2 Cl 0.80360(6) 0.29231(4) 0.59561(2) 0.01950(15) Uani 1 1 d . . . . .
C1 C 0.5711(3) 0.35191(14) 0.64234(10) 0.0182(6) Uani 1 1 d . . . . .
H1 H 0.525303 0.371325 0.619132 0.022 Uiso 1 1 calc R U . . .
C2 C 0.5950(3) 0.38916(15) 0.68241(10) 0.0207(6) Uani 1 1 d . . . . .
C3 C 0.5364(3) 0.44824(17) 0.69301(12) 0.0289(7) Uani 1 1 d . . . . .
H3 H 0.477299 0.465181 0.673457 0.035 Uiso 1 1 calc R U . . .
C4 C 0.5642(4) 0.48219(19) 0.73188(13) 0.0374(9) Uani 1 1 d . . . . .
H4 H 0.523612 0.522010 0.739222 0.045 Uiso 1 1 calc R U . . .
C5 C 0.6513(4) 0.4576(2) 0.75985(12) 0.0383(9) Uani 1 1 d . . . . .
H5 H 0.671229 0.481516 0.786138 0.046 Uiso 1 1 calc R U . . .
C6 C 0.7105(3) 0.39885(17) 0.75050(11) 0.0273(7) Uani 1 1 d . . . . .
H6 H 0.770327 0.382511 0.770018 0.033 Uiso 1 1 calc R U . . .
C7 C 0.6804(3) 0.36469(15) 0.71210(10) 0.0204(6) Uani 1 1 d . . . . .
O8 O 0.72690(19) 0.30494(11) 0.69909(7) 0.0212(5) Uani 1 1 d . . . . .
C9 C 0.8325(3) 0.27930(17) 0.72240(12) 0.0285(8) Uani 1 1 d . . . . .
H9 H 0.819983 0.282408 0.755397 0.034 Uiso 1 1 calc R U . . .
C10 C 0.9399(3) 0.3193(2) 0.70953(13) 0.0359(9) Uani 1 1 d . . . . .
H10A H 0.952438 0.316066 0.677209 0.054 Uiso 1 1 calc R U . . .
H10B H 1.009919 0.302092 0.725182 0.054 Uiso 1 1 calc R U . . .
H10C H 0.927390 0.365726 0.717793 0.054 Uiso 1 1 calc R U . . .
C11 C 0.8421(4) 0.20759(18) 0.70904(14) 0.0411(10) Uani 1 1 d . . . . .
H11A H 0.765809 0.185466 0.714161 0.062 Uiso 1 1 calc R U . . .
H11B H 0.903940 0.185999 0.726934 0.062 Uiso 1 1 calc R U . . .
H11C H 0.862960 0.204627 0.677318 0.062 Uiso 1 1 calc R U . . .
C21 C 0.5420(2) 0.24029(14) 0.58197(9) 0.0154(5) Uani 1 1 d . . . . .
C22 C 0.4727(3) 0.28833(15) 0.55088(10) 0.0179(6) Uani 1 1 d . . . . .
C23 C 0.3809(3) 0.33146(16) 0.57402(11) 0.0224(7) Uani 1 1 d . . . . .
C24 C 0.3112(3) 0.3038(2) 0.60739(12) 0.0319(8) Uani 1 1 d . . . . .
H24 H 0.323478 0.258936 0.615872 0.038 Uiso 1 1 calc R U . . .
C25 C 0.2239(3) 0.3407(3) 0.62847(14) 0.0491(12) Uani 1 1 d . . . . .
H25 H 0.177634 0.321661 0.651692 0.059 Uiso 1 1 calc R U . . .
C26 C 0.2046(4) 0.4056(3) 0.61544(16) 0.0592(15) Uani 1 1 d . . . . .
H26 H 0.145349 0.431501 0.629837 0.071 Uiso 1 1 calc R U . . .
C27 C 0.2711(4) 0.4323(2) 0.58180(16) 0.0550(14) Uani 1 1 d . . . . .
H27 H 0.255337 0.476428 0.572488 0.066 Uiso 1 1 calc R U . . .
C28 C 0.3610(3) 0.39702(18) 0.56079(13) 0.0335(9) Uani 1 1 d . . . . .
C29 C 0.4376(4) 0.43085(18) 0.52656(14) 0.0394(10) Uani 1 1 d . . . . .
H29A H 0.495770 0.459547 0.542098 0.047 Uiso 1 1 calc R U . . .
H29B H 0.386949 0.459610 0.507725 0.047 Uiso 1 1 calc R U . . .
C30 C 0.5042(4) 0.38275(17) 0.49677(12) 0.0333(8) Uani 1 1 d . . . . .
H30A H 0.564494 0.406900 0.479036 0.040 Uiso 1 1 calc R U . . .
H30B H 0.448085 0.361236 0.475829 0.040 Uiso 1 1 calc R U . . .
C31 C 0.5646(3) 0.33048(16) 0.52550(11) 0.0225(7) Uani 1 1 d . . . . .
H31A H 0.618087 0.352436 0.547184 0.027 Uiso 1 1 calc R U . . .
H31B H 0.613539 0.301346 0.506285 0.027 Uiso 1 1 calc R U . . .
C32 C 0.4052(3) 0.24046(15) 0.52028(10) 0.0201(6) Uani 1 1 d . . . . .
H32A H 0.323730 0.233197 0.531775 0.024 Uiso 1 1 calc R U . . .
H32B H 0.399427 0.259120 0.489776 0.024 Uiso 1 1 calc R U . . .
C33 C 0.4735(3) 0.17504(15) 0.51930(10) 0.0181(6) Uani 1 1 d . . . . .
C34 C 0.3817(3) 0.11872(16) 0.51692(11) 0.0246(7) Uani 1 1 d . . . . .
H34A H 0.334448 0.123305 0.489607 0.037 Uiso 1 1 calc R U . . .
H34B H 0.329229 0.120976 0.542994 0.037 Uiso 1 1 calc R U . . .
H34C H 0.423010 0.075969 0.516643 0.037 Uiso 1 1 calc R U . . .
C35 C 0.5588(3) 0.17211(17) 0.47969(10) 0.0227(7) Uani 1 1 d . . . . .
H35A H 0.517925 0.187532 0.452722 0.034 Uiso 1 1 calc R U . . .
H35B H 0.585525 0.126362 0.475321 0.034 Uiso 1 1 calc R U . . .
H35C H 0.627612 0.200536 0.485606 0.034 Uiso 1 1 calc R U . . .
N36 N 0.5410(2) 0.17959(12) 0.56396(8) 0.0139(5) Uani 1 1 d . . . . .
C37 C 0.5998(2) 0.11930(14) 0.58414(10) 0.0148(6) Uani 1 1 d . . . . .
C38 C 0.5078(3) 0.08006(15) 0.61194(10) 0.0196(6) Uani 1 1 d . . . . .
H38A H 0.474737 0.108884 0.635624 0.024 Uiso 1 1 calc R U . . .
H38B H 0.441601 0.065701 0.592439 0.024 Uiso 1 1 calc R U . . .
C39 C 0.5670(3) 0.01917(15) 0.63321(11) 0.0230(7) Uani 1 1 d . . . . .
H39 H 0.506413 -0.005716 0.651002 0.028 Uiso 1 1 calc R U . . .
C40 C 0.6158(3) -0.02599(15) 0.59645(12) 0.0260(7) Uani 1 1 d . . . . .
H40A H 0.651571 -0.066079 0.609939 0.031 Uiso 1 1 calc R U . . .
H40B H 0.550420 -0.040094 0.576461 0.031 Uiso 1 1 calc R U . . .
C41 C 0.7095(3) 0.01162(15) 0.56974(11) 0.0219(6) Uani 1 1 d . . . . .
H41 H 0.741121 -0.017881 0.545684 0.026 Uiso 1 1 calc R U . . .
C42 C 0.8112(3) 0.03229(15) 0.60010(11) 0.0217(6) Uani 1 1 d . . . . .
H42A H 0.872765 0.055885 0.582610 0.026 Uiso 1 1 calc R U . . .
H42B H 0.848107 -0.007308 0.613828 0.026 Uiso 1 1 calc R U . . .
C43 C 0.7618(3) 0.07776(14) 0.63642(11) 0.0203(6) Uani 1 1 d . . . . .
H43 H 0.827927 0.092391 0.656419 0.024 Uiso 1 1 calc R U . . .
C44 C 0.7031(3) 0.13896(14) 0.61489(10) 0.0153(6) Uani 1 1 d . . . . .
H44A H 0.673182 0.168690 0.638664 0.018 Uiso 1 1 calc R U . . .
H44B H 0.763317 0.163590 0.597409 0.018 Uiso 1 1 calc R U . . .
C45 C 0.6680(3) 0.04074(16) 0.66405(11) 0.0239(7) Uani 1 1 d . . . . .
H45A H 0.704361 0.001441 0.678368 0.029 Uiso 1 1 calc R U . . .
H45B H 0.636806 0.070051 0.687817 0.029 Uiso 1 1 calc R U . . .
C46 C 0.6538(3) 0.07354(15) 0.54822(10) 0.0184(6) Uani 1 1 d . . . . .
H46A H 0.590962 0.059889 0.526983 0.022 Uiso 1 1 calc R U . . .
H46B H 0.715398 0.097989 0.531319 0.022 Uiso 1 1 calc R U . . .

loop_
_atom_site_aniso_label
_atom_site_aniso_U_11
_atom_site_aniso_U_22
_atom_site_aniso_U_33
_atom_site_aniso_U_23
_atom_site_aniso_U_13
_atom_site_aniso_U_12
Ru1 0.01422(10) 0.01545(11) 0.01131(11) -0.00087(9) -0.00074(9) -0.00259(9)
Cl1 0.0264(4) 0.0246(4) 0.0189(4) -0.0029(3) 0.0086(3) -0.0078(3)
Cl2 0.0174(3) 0.0216(3) 0.0195(3) 0.0016(3) 0.0032(3) -0.0047(3)
C1 0.0180(14) 0.0178(14) 0.0188(15) 0.0000(12) -0.0004(12) -0.0040(11)
C2 0.0230(15) 0.0221(15) 0.0169(15) -0.0028(12) 0.0058(12) -0.0056(12)
C3 0.0293(17) 0.0285(17) 0.0290(18) -0.0052(14) 0.0073(15) -0.0011(14)
C4 0.045(2) 0.034(2) 0.033(2) -0.0159(17) 0.0144(18) -0.0039(17)
C5 0.051(2) 0.040(2) 0.0237(19) -0.0157(16) 0.0075(17) -0.0134(18)
C6 0.0339(18) 0.0340(18) 0.0141(15) -0.0026(14) 0.0025(13) -0.0103(15)
C7 0.0250(15) 0.0211(15) 0.0152(15) -0.0016(12) 0.0055(12) -0.0104(12)
O8 0.0243(11) 0.0224(11) 0.0169(11) 0.0005(9) -0.0073(9) -0.0073(9)
C9 0.0336(18) 0.0286(18) 0.0233(17) 0.0009(14) -0.0155(14) -0.0048(14)
C10 0.0238(17) 0.044(2) 0.040(2) -0.0116(18) -0.0076(16) -0.0067(16)
C11 0.053(2) 0.0300(19) 0.040(2) 0.0005(17) -0.0301(19) 0.0036(18)
C21 0.0127(12) 0.0186(14) 0.0148(13) 0.0004(11) 0.0040(10) -0.0025(11)
C22 0.0169(13) 0.0212(15) 0.0158(14) -0.0032(12) -0.0006(11) 0.0039(12)
C23 0.0177(14) 0.0270(16) 0.0224(16) -0.0095(13) -0.0084(13) 0.0061(13)
C24 0.0194(16) 0.048(2) 0.0281(19) -0.0110(16) -0.0015(14) 0.0026(15)
C25 0.0226(18) 0.092(4) 0.033(2) -0.020(2) 0.0006(16) 0.010(2)
C26 0.039(2) 0.091(4) 0.047(3) -0.034(3) -0.014(2) 0.040(3)
C27 0.057(3) 0.058(3) 0.050(3) -0.027(2) -0.026(2) 0.041(2)
C28 0.0352(19) 0.0308(18) 0.035(2) -0.0144(15) -0.0227(16) 0.0145(16)
C29 0.052(2) 0.0197(17) 0.046(2) 0.0039(16) -0.025(2) 0.0048(16)
C30 0.042(2) 0.0277(18) 0.0303(19) 0.0135(15) -0.0131(16) -0.0049(16)
C31 0.0230(15) 0.0250(16) 0.0194(16) 0.0067(13) -0.0024(13) 0.0002(13)
C32 0.0181(13) 0.0219(15) 0.0203(15) -0.0034(12) -0.0057(12) 0.0035(12)
C33 0.0185(14) 0.0188(14) 0.0171(15) -0.0052(12) -0.0066(12) 0.0014(12)
C34 0.0212(15) 0.0252(16) 0.0273(17) -0.0087(13) -0.0102(13) 0.0022(13)
C35 0.0230(15) 0.0295(17) 0.0154(15) -0.0024(13) -0.0013(12) 0.0075(13)
N36 0.0134(11) 0.0156(11) 0.0128(11) -0.0015(9) -0.0021(9) -0.0017(9)
C37 0.0145(13) 0.0151(13) 0.0148(14) -0.0006(11) -0.0020(11) 0.0005(10)
C38 0.0176(14) 0.0211(15) 0.0202(15) -0.0031(12) 0.0008(12) -0.0040(12)
C39 0.0265(16) 0.0165(14) 0.0259(17) 0.0025(13) 0.0033(14) -0.0065(12)
C40 0.0313(17) 0.0148(14) 0.0320(18) -0.0013(13) -0.0002(15) -0.0041(13)
C41 0.0266(16) 0.0157(14) 0.0235(16) -0.0036(12) 0.0006(13) 0.0031(12)
C42 0.0223(15) 0.0166(14) 0.0262(17) 0.0047(12) -0.0021(13) 0.0042(12)
C43 0.0219(14) 0.0177(14) 0.0212(15) 0.0024(12) -0.0057(13) -0.0017(12)
C44 0.0163(13) 0.0136(13) 0.0159(14) -0.0013(11) -0.0020(11) 0.0002(11)
C45 0.0297(17) 0.0217(16) 0.0202(16) 0.0032(13) -0.0023(13) -0.0002(13)
C46 0.0178(14) 0.0179(14) 0.0193(15) -0.0029(12) -0.0021(12) 0.0002(11)

loop_
_atom_type_symbol
_atom_type_description
_atom_type_scat_dispersion_real
_atom_type_scat_dispersion_imag
_atom_type_scat_source
C C 0.0033 0.0016 'International Tables Vol C Tables 4.2.6.8 and 6.1.1.4'
H H 0.0000 0.0000 'International Tables Vol C Tables 4.2.6.8 and 6.1.1.4'
Cl Cl 0.1484 0.1585 'International Tables Vol C Tables 4.2.6.8 and 6.1.1.4'
N N 0.0061 0.0033 'International Tables Vol C Tables 4.2.6.8 and 6.1.1.4'
O O 0.0106 0.0060 'International Tables Vol C Tables 4.2.6.8 and 6.1.1.4'
Ru Ru -1.2594 0.8363 'International Tables Vol C Tables 4.2.6.8 and 6.1.1.4'

loop_
_geom_angle_atom_site_label_1
_geom_angle_atom_site_label_2
_geom_angle_atom_site_label_3
_geom_angle
_geom_angle_site_symmetry_1
_geom_angle_site_symmetry_3
_geom_angle_publ_flag
C1 Ru1 C21 99.86(13) . . ?
C1 Ru1 O8 76.84(11) . . ?
C21 Ru1 O8 176.69(10) . . ?
C1 Ru1 Cl2 98.44(9) . . ?
C21 Ru1 Cl2 93.28(8) . . ?
O8 Ru1 Cl2 86.98(6) . . ?
C1 Ru1 Cl1 95.11(9) . . ?
C21 Ru1 Cl1 94.89(8) . . ?
O8 Ru1 Cl1 85.74(6) . . ?
Cl2 Ru1 Cl1 162.74(3) . . ?
C2 C1 Ru1 120.7(2) . . ?
C2 C1 H1 119.7 . . ?
Ru1 C1 H1 119.7 . . ?
C7 C2 C3 118.7(3) . . ?
C7 C2 C1 118.2(3) . . ?
C3 C2 C1 123.1(3) . . ?
C4 C3 C2 120.4(4) . . ?
C4 C3 H3 119.8 . . ?
C2 C3 H3 119.8 . . ?
C5 C4 C3 119.4(4) . . ?
C5 C4 H4 120.3 . . ?
C3 C4 H4 120.3 . . ?
C4 C5 C6 121.7(3) . . ?
C4 C5 H5 119.2 . . ?
C6 C5 H5 119.2 . . ?
C7 C6 C5 118.4(3) . . ?
C7 C6 H6 120.8 . . ?
C5 C6 H6 120.8 . . ?
O8 C7 C6 125.5(3) . . ?
O8 C7 C2 113.1(3) . . ?
C6 C7 C2 121.4(3) . . ?
C7 O8 C9 118.9(2) . . ?
C7 O8 Ru1 109.86(18) . . ?
C9 O8 Ru1 130.92(19) . . ?
O8 C9 C10 109.8(3) . . ?
O8 C9 C11 105.7(3) . . ?
C10 C9 C11 113.0(3) . . ?
O8 C9 H9 109.4 . . ?
C10 C9 H9 109.4 . . ?
C11 C9 H9 109.4 . . ?
C9 C10 H10A 109.5 . . ?
C9 C10 H10B 109.5 . . ?
H10A C10 H10B 109.5 . . ?
C9 C10 H10C 109.5 . . ?
H10A C10 H10C 109.5 . . ?
H10B C10 H10C 109.5 . . ?
C9 C11 H11A 109.5 . . ?
C9 C11 H11B 109.5 . . ?
H11A C11 H11B 109.5 . . ?
C9 C11 H11C 109.5 . . ?
H11A C11 H11C 109.5 . . ?
H11B C11 H11C 109.5 . . ?
N36 C21 C22 109.0(2) . . ?
N36 C21 Ru1 126.0(2) . . ?
C22 C21 Ru1 124.8(2) . . ?
C23 C22 C32 107.3(2) . . ?
C23 C22 C31 111.4(3) . . ?
C32 C22 C31 112.7(3) . . ?
C23 C22 C21 115.2(2) . . ?
C32 C22 C21 102.3(2) . . ?
C31 C22 C21 107.7(2) . . ?
C24 C23 C28 119.6(3) . . ?
C24 C23 C22 118.8(3) . . ?
C28 C23 C22 121.5(3) . . ?
C25 C24 C23 120.8(4) . . ?
C25 C24 H24 119.6 . . ?
C23 C24 H24 119.6 . . ?
C26 C25 C24 119.5(4) . . ?
C26 C25 H25 120.2 . . ?
C24 C25 H25 120.2 . . ?
C27 C26 C25 119.7(4) . . ?
C27 C26 H26 120.2 . . ?
C25 C26 H26 120.2 . . ?
C26 C27 C28 122.1(4) . . ?
C26 C27 H27 119.0 . . ?
C28 C27 H27 119.0 . . ?
C27 C28 C23 118.3(4) . . ?
C27 C28 C29 119.6(4) . . ?
C23 C28 C29 122.0(3) . . ?
C28 C29 C30 113.2(3) . . ?
C28 C29 H29A 108.9 . . ?
C30 C29 H29A 108.9 . . ?
C28 C29 H29B 108.9 . . ?
C30 C29 H29B 108.9 . . ?
H29A C29 H29B 107.8 . . ?
C29 C30 C31 109.4(3) . . ?
C29 C30 H30A 109.8 . . ?
C31 C30 H30A 109.8 . . ?
C29 C30 H30B 109.8 . . ?
C31 C30 H30B 109.8 . . ?
H30A C30 H30B 108.2 . . ?
C30 C31 C22 111.3(3) . . ?
C30 C31 H31A 109.4 . . ?
C22 C31 H31A 109.4 . . ?
C30 C31 H31B 109.4 . . ?
C22 C31 H31B 109.4 . . ?
H31A C31 H31B 108.0 . . ?
C33 C32 C22 107.9(2) . . ?
C33 C32 H32A 110.1 . . ?
C22 C32 H32A 110.1 . . ?
C33 C32 H32B 110.1 . . ?
C22 C32 H32B 110.1 . . ?
H32A C32 H32B 108.4 . . ?
C35 C33 C32 111.4(3) . . ?
C35 C33 C34 110.9(3) . . ?
C32 C33 C34 107.6(2) . . ?
C35 C33 N36 111.6(2) . . ?
C32 C33 N36 100.4(2) . . ?
C34 C33 N36 114.5(2) . . ?
C33 C34 H34A 109.5 . . ?
C33 C34 H34B 109.5 . . ?
H34A C34 H34B 109.5 . . ?
C33 C34 H34C 109.5 . . ?
H34A C34 H34C 109.5 . . ?
H34B C34 H34C 109.5 . . ?
C33 C35 H35A 109.5 . . ?
C33 C35 H35B 109.5 . . ?
H35A C35 H35B 109.5 . . ?
C33 C35 H35C 109.5 . . ?
H35A C35 H35C 109.5 . . ?
H35B C35 H35C 109.5 . . ?
C21 N36 C37 124.9(2) . . ?
C21 N36 C33 114.1(2) . . ?
C37 N36 C33 121.0(2) . . ?
N36 C37 C44 111.3(2) . . ?
N36 C37 C46 112.1(2) . . ?
C44 C37 C46 106.0(2) . . ?
N36 C37 C38 109.6(2) . . ?
C44 C37 C38 108.4(2) . . ?
C46 C37 C38 109.4(2) . . ?
C39 C38 C37 110.1(2) . . ?
C39 C38 H38A 109.6 . . ?
C37 C38 H38A 109.6 . . ?
C39 C38 H38B 109.6 . . ?
C37 C38 H38B 109.6 . . ?
H38A C38 H38B 108.2 . . ?
C45 C39 C40 109.7(3) . . ?
C45 C39 C38 110.2(2) . . ?
C40 C39 C38 109.5(3) . . ?
C45 C39 H39 109.2 . . ?
C40 C39 H39 109.2 . . ?
C38 C39 H39 109.2 . . ?
C41 C40 C39 109.2(2) . . ?
C41 C40 H40A 109.8 . . ?
C39 C40 H40A 109.8 . . ?
C41 C40 H40B 109.8 . . ?
C39 C40 H40B 109.8 . . ?
H40A C40 H40B 108.3 . . ?
C42 C41 C40 110.1(3) . . ?
C42 C41 C46 109.5(2) . . ?
C40 C41 C46 110.0(3) . . ?
C42 C41 H41 109.1 . . ?
C40 C41 H41 109.1 . . ?
C46 C41 H41 109.1 . . ?
C41 C42 C43 108.4(3) . . ?
C41 C42 H42A 110.0 . . ?
C43 C42 H42A 110.0 . . ?
C41 C42 H42B 110.0 . . ?
C43 C42 H42B 110.0 . . ?
H42A C42 H42B 108.4 . . ?
C42 C43 C45 110.0(3) . . ?
C42 C43 C44 109.9(2) . . ?
C45 C43 C44 108.8(2) . . ?
C42 C43 H43 109.4 . . ?
C45 C43 H43 109.4 . . ?
C44 C43 H43 109.4 . . ?
C37 C44 C43 111.6(2) . . ?
C37 C44 H44A 109.3 . . ?
C43 C44 H44A 109.3 . . ?
C37 C44 H44B 109.3 . . ?
C43 C44 H44B 109.3 . . ?
H44A C44 H44B 108.0 . . ?
C39 C45 C43 108.9(3) . . ?
C39 C45 H45A 109.9 . . ?
C43 C45 H45A 109.9 . . ?
C39 C45 H45B 109.9 . . ?
C43 C45 H45B 109.9 . . ?
H45A C45 H45B 108.3 . . ?
C41 C46 C37 110.8(2) . . ?
C41 C46 H46A 109.5 . . ?
C37 C46 H46A 109.5 . . ?
C41 C46 H46B 109.5 . . ?
C37 C46 H46B 109.5 . . ?
H46A C46 H46B 108.1 . . ?

loop_
_geom_bond_atom_site_label_1
_geom_bond_atom_site_label_2
_geom_bond_distance
_geom_bond_site_symmetry_2
_geom_bond_publ_flag
Ru1 C1 1.842(3) . ?
Ru1 C21 1.956(3) . ?
Ru1 O8 2.327(2) . ?
Ru1 Cl2 2.3610(7) . ?
Ru1 Cl1 2.3640(8) . ?
C1 C2 1.441(4) . ?
C1 H1 0.9500 . ?
C2 C7 1.399(5) . ?
C2 C3 1.399(5) . ?
C3 C4 1.386(5) . ?
C3 H3 0.9500 . ?
C4 C5 1.381(6) . ?
C4 H4 0.9500 . ?
C5 C6 1.389(5) . ?
C5 H5 0.9500 . ?
C6 C7 1.383(4) . ?
C6 H6 0.9500 . ?
C7 O8 1.371(4) . ?
O8 C9 1.472(4) . ?
C9 C10 1.503(5) . ?
C9 C11 1.506(5) . ?
C9 H9 1.0000 . ?
C10 H10A 0.9800 . ?
C10 H10B 0.9800 . ?
C10 H10C 0.9800 . ?
C11 H11A 0.9800 . ?
C11 H11B 0.9800 . ?
C11 H11C 0.9800 . ?
C21 N36 1.339(4) . ?
C21 C22 1.554(4) . ?
C22 C23 1.518(4) . ?
C22 C32 1.533(4) . ?
C22 C31 1.540(4) . ?
C23 C24 1.388(5) . ?
C23 C28 1.400(5) . ?
C24 C25 1.386(5) . ?
C24 H24 0.9500 . ?
C25 C26 1.384(7) . ?
C25 H25 0.9500 . ?
C26 C27 1.365(7) . ?
C26 H26 0.9500 . ?
C27 C28 1.388(5) . ?
C27 H27 0.9500 . ?
C28 C29 1.503(6) . ?
C29 C30 1.516(6) . ?
C29 H29A 0.9900 . ?
C29 H29B 0.9900 . ?
C30 C31 1.522(4) . ?
C30 H30A 0.9900 . ?
C30 H30B 0.9900 . ?
C31 H31A 0.9900 . ?
C31 H31B 0.9900 . ?
C32 C33 1.528(4) . ?
C32 H32A 0.9900 . ?
C32 H32B 0.9900 . ?
C33 C35 1.526(4) . ?
C33 C34 1.538(4) . ?
C33 N36 1.540(4) . ?
C34 H34A 0.9800 . ?
C34 H34B 0.9800 . ?
C34 H34C 0.9800 . ?
C35 H35A 0.9800 . ?
C35 H35B 0.9800 . ?
C35 H35C 0.9800 . ?
N36 C37 1.512(4) . ?
C37 C44 1.535(4) . ?
C37 C46 1.542(4) . ?
C37 C38 1.546(4) . ?
C38 C39 1.536(4) . ?
C38 H38A 0.9900 . ?
C38 H38B 0.9900 . ?
C39 C45 1.528(4) . ?
C39 C40 1.531(5) . ?
C39 H39 1.0000 . ?
C40 C41 1.526(5) . ?
C40 H40A 0.9900 . ?
C40 H40B 0.9900 . ?
C41 C42 1.520(4) . ?
C41 C46 1.540(4) . ?
C41 H41 1.0000 . ?
C42 C43 1.528(4) . ?
C42 H42A 0.9900 . ?
C42 H42B 0.9900 . ?
C43 C45 1.534(4) . ?
C43 C44 1.542(4) . ?
C43 H43 1.0000 . ?
C44 H44A 0.9900 . ?
C44 H44B 0.9900 . ?
C45 H45A 0.9900 . ?
C45 H45B 0.9900 . ?
C46 H46A 0.9900 . ?
C46 H46B 0.9900 . ?

loop_
_geom_torsion_atom_site_label_1
_geom_torsion_atom_site_label_2
_geom_torsion_atom_site_label_3
_geom_torsion_atom_site_label_4
_geom_torsion
_geom_torsion_site_symmetry_1
_geom_torsion_site_symmetry_2
_geom_torsion_site_symmetry_3
_geom_torsion_site_symmetry_4
_geom_torsion_publ_flag
C21 Ru1 C1 C2 169.8(2) . . . . ?
O8 Ru1 C1 C2 -10.5(2) . . . . ?
Cl2 Ru1 C1 C2 -95.4(2) . . . . ?
Cl1 Ru1 C1 C2 73.9(2) . . . . ?
Ru1 C1 C2 C7 11.9(4) . . . . ?
Ru1 C1 C2 C3 -167.8(3) . . . . ?
C7 C2 C3 C4 1.0(5) . . . . ?
C1 C2 C3 C4 -179.4(3) . . . . ?
C2 C3 C4 C5 0.8(5) . . . . ?
C3 C4 C5 C6 -1.3(6) . . . . ?
C4 C5 C6 C7 0.0(5) . . . . ?
C5 C6 C7 O8 -177.3(3) . . . . ?
C5 C6 C7 C2 1.9(5) . . . . ?
C3 C2 C7 O8 176.9(3) . . . . ?
C1 C2 C7 O8 -2.8(4) . . . . ?
C3 C2 C7 C6 -2.4(5) . . . . ?
C1 C2 C7 C6 178.0(3) . . . . ?
C6 C7 O8 C9 -11.9(4) . . . . ?
C2 C7 O8 C9 168.9(3) . . . . ?
C6 C7 O8 Ru1 174.3(3) . . . . ?
C2 C7 O8 Ru1 -4.9(3) . . . . ?
C7 O8 C9 C10 -71.9(4) . . . . ?
Ru1 O8 C9 C10 100.3(3) . . . . ?
C7 O8 C9 C11 166.0(3) . . . . ?
Ru1 O8 C9 C11 -21.8(4) . . . . ?
N36 C21 C22 C23 131.2(3) . . . . ?
Ru1 C21 C22 C23 -53.9(3) . . . . ?
N36 C21 C22 C32 15.2(3) . . . . ?
Ru1 C21 C22 C32 -170.0(2) . . . . ?
N36 C21 C22 C31 -103.8(3) . . . . ?
Ru1 C21 C22 C31 71.1(3) . . . . ?
C32 C22 C23 C24 72.8(3) . . . . ?
C31 C22 C23 C24 -163.4(3) . . . . ?
C21 C22 C23 C24 -40.3(4) . . . . ?
C32 C22 C23 C28 -103.7(3) . . . . ?
C31 C22 C23 C28 20.1(4) . . . . ?
C21 C22 C23 C28 143.2(3) . . . . ?
C28 C23 C24 C25 -1.5(5) . . . . ?
C22 C23 C24 C25 -178.1(3) . . . . ?
C23 C24 C25 C26 1.3(6) . . . . ?
C24 C25 C26 C27 0.5(6) . . . . ?
C25 C26 C27 C28 -2.0(7) . . . . ?
C26 C27 C28 C23 1.8(6) . . . . ?
C26 C27 C28 C29 -175.1(4) . . . . ?
C24 C23 C28 C27 0.0(5) . . . . ?
C22 C23 C28 C27 176.5(3) . . . . ?
C24 C23 C28 C29 176.7(3) . . . . ?
C22 C23 C28 C29 -6.8(5) . . . . ?
C27 C28 C29 C30 -162.2(3) . . . . ?
C23 C28 C29 C30 21.1(5) . . . . ?
C28 C29 C30 C31 -48.5(4) . . . . ?
C29 C30 C31 C22 63.8(4) . . . . ?
C23 C22 C31 C30 -48.4(4) . . . . ?
C32 C22 C31 C30 72.3(3) . . . . ?
C21 C22 C31 C30 -175.7(3) . . . . ?
C23 C22 C32 C33 -146.2(3) . . . . ?
C31 C22 C32 C33 90.8(3) . . . . ?
C21 C22 C32 C33 -24.6(3) . . . . ?
C22 C32 C33 C35 -94.3(3) . . . . ?
C22 C32 C33 C34 144.0(3) . . . . ?
C22 C32 C33 N36 23.9(3) . . . . ?
C22 C21 N36 C37 179.6(2) . . . . ?
Ru1 C21 N36 C37 4.8(4) . . . . ?
C22 C21 N36 C33 -0.1(3) . . . . ?
Ru1 C21 N36 C33 -174.87(19) . . . . ?
C35 C33 N36 C21 103.1(3) . . . . ?
C32 C33 N36 C21 -14.9(3) . . . . ?
C34 C33 N36 C21 -129.8(3) . . . . ?
C35 C33 N36 C37 -76.6(3) . . . . ?
C32 C33 N36 C37 165.3(2) . . . . ?
C34 C33 N36 C37 50.4(3) . . . . ?
C21 N36 C37 C44 -25.0(4) . . . . ?
C33 N36 C37 C44 154.7(2) . . . . ?
C21 N36 C37 C46 -143.4(3) . . . . ?
C33 N36 C37 C46 36.3(3) . . . . ?
C21 N36 C37 C38 94.9(3) . . . . ?
C33 N36 C37 C38 -85.4(3) . . . . ?
N36 C37 C38 C39 -179.2(2) . . . . ?
C44 C37 C38 C39 -57.5(3) . . . . ?
C46 C37 C38 C39 57.6(3) . . . . ?
C37 C38 C39 C45 60.3(3) . . . . ?
C37 C38 C39 C40 -60.5(3) . . . . ?
C45 C39 C40 C41 -59.6(3) . . . . ?
C38 C39 C40 C41 61.4(3) . . . . ?
C39 C40 C41 C42 60.6(3) . . . . ?
C39 C40 C41 C46 -60.2(3) . . . . ?
C40 C41 C42 C43 -60.8(3) . . . . ?
C46 C41 C42 C43 60.2(3) . . . . ?
C41 C42 C43 C45 60.7(3) . . . . ?
C41 C42 C43 C44 -59.0(3) . . . . ?
N36 C37 C44 C43 178.7(2) . . . . ?
C46 C37 C44 C43 -59.2(3) . . . . ?
C38 C37 C44 C43 58.2(3) . . . . ?
C42 C43 C44 C37 60.5(3) . . . . ?
C45 C43 C44 C37 -60.0(3) . . . . ?
C40 C39 C45 C43 59.4(3) . . . . ?
C38 C39 C45 C43 -61.2(3) . . . . ?
C42 C43 C45 C39 -60.3(3) . . . . ?
C44 C43 C45 C39 60.1(3) . . . . ?
C42 C41 C46 C37 -62.7(3) . . . . ?
C40 C41 C46 C37 58.4(3) . . . . ?
N36 C37 C46 C41 -178.2(2) . . . . ?
C44 C37 C46 C41 60.2(3) . . . . ?
C38 C37 C46 C41 -56.5(3) . . . . ?
